data_9014572
loop_
_publ_author_name
'Kabalov, Y. K.'
'Sokolova, E. V.'
'Spiridonov, E. M.'
'Spiridonov, F. M.'

_publ_section_title
;
 Crystal structure of a new mineral CuNiSb2
;
_journal_name_full 'Doklady Akademii Nauk'
_journal_page_first 709
_journal_page_last 711
_journal_volume 335
_journal_year 1994
_chemical_compound_source 'Zlatoja Hora (Gold Hill) deposit, Middle Urals, Russia'
_chemical_formula_sum 'Cu Ni Sb2'
_chemical_name_mineral Zlatogorite
_space_group_IT_number 164
_symmetry_space_group_name_Hall '-P 3 2"'
_symmetry_space_group_name_H-M 'P -3 m 1'
_cell_angle_alpha 90
_cell_angle_beta 90
_cell_angle_gamma 120
_cell_length_a 4.0510
_cell_length_b 4.051
_cell_length_c 5.1382
_cell_formula_units_Z 1
_cell_volume 73.024
_database_code_amcsd 0018698
_exptl_crystal_density_diffrn 8.317
_cod_database_code 9014572

loop_
_space_group_symop_operation_xyz
x,y,z
-y,-x,z
y,-x+y,-z
-x,-x+y,-z
-x+y,-x,z
-x+y,y,z
-x,-y,-z
y,x,-z
-y,x-y,z
x,x-y,z
x-y,x,-z
x-y,-y,-z

loop_
_atom_site_label
_atom_site_fract_x
_atom_site_fract_y
_atom_site_fract_z
_atom_site_U_iso_or_equiv
Cu 0.00000 0.00000 0.00000 0.00633
Ni 0.00000 0.00000 0.50000 0.00633
Sb 0.33333 0.66667 0.27030 0.00380

loop_
_cod_related_entry_id
_cod_related_entry_database
_cod_related_entry_code
1 AMCSD 0018698
